data_1520295
loop_
_publ_author_name
'Rumyantsev, Misha'
'Sitnikov, Nikolay S.'
'Somov, Nikolay V.'

_publ_section_title
;
 Hydrogen-bond-assisted organocatalytic acetalization of secondary
 alcohols: experimental and theoretical studies.
;
_journal_issue 18
_journal_name_full 'The journal of physical chemistry. A'
_journal_page_first 4108
_journal_page_last 4117
_journal_paper_doi 10.1021/acs.jpca.5b02102
_journal_volume 119
_journal_year 2015
_chemical_formula_sum 'C5 H7 Br2 Cl N2 O'
_chemical_formula_weight 306.4
_chemical_name_systematic
;
 ?
;
_space_group_IT_number 14
_symmetry_cell_setting monoclinic
_symmetry_space_group_name_Hall '-P 2yn'
_symmetry_space_group_name_H-M 'P 1 21/n 1'
_atom_sites_solution_hydrogens geom
_atom_sites_solution_primary direct
_atom_sites_solution_secondary difmap
_audit_creation_date 2013-09-24T10:49:24-00:00
_audit_creation_method 'WinGX routine CIF_UPDATE'
_cell_angle_alpha 90
_cell_angle_beta 130.762(16)
_cell_angle_gamma 90
_cell_formula_units_Z 4
_cell_length_a 10.8192(10)
_cell_length_b 16.9726(5)
_cell_length_c 6.8298(7)
_cell_measurement_reflns_used 5287
_cell_measurement_temperature 293(2)
_cell_measurement_theta_max 31.208
_cell_measurement_theta_min 3.629
_cell_volume 949.9(3)
_computing_cell_refinement
;
        CrysAlisPro, Agilent Technologies,
        Version 1.171.36.28 (release 01-02-2013 CrysAlis171 .NET)
        (compiled Feb  1 2013,16:14:44)
;
_computing_data_collection
;
        CrysAlisPro, Agilent Technologies,
        Version 1.171.36.28 (release 01-02-2013 CrysAlis171 .NET)
        (compiled Feb  1 2013,16:14:44)
;
_computing_data_reduction
;
        CrysAlisPro, Agilent Technologies,
        Version 1.171.36.28 (release 01-02-2013 CrysAlis171 .NET)
        (compiled Feb  1 2013,16:14:44)
;
_computing_structure_refinement 'SHELXL-97 (Sheldrick, 1997)'
_computing_structure_solution 'SHELXS-97 (Sheldrick, 1990)'
_diffrn_ambient_temperature 293(2)
_diffrn_detector_area_resol_mean 16.0302
_diffrn_measured_fraction_theta_full 0.998
_diffrn_measured_fraction_theta_max 0.998
_diffrn_measurement_device_type 'Xcalibur, Sapphire3, Gemini'
_diffrn_measurement_method '\w scans'
_diffrn_orient_matrix_UB_11 -0.0550327
_diffrn_orient_matrix_UB_12 0.0065293
_diffrn_orient_matrix_UB_13 0.0215894
_diffrn_orient_matrix_UB_21 0.0604943
_diffrn_orient_matrix_UB_22 -0.012521
_diffrn_orient_matrix_UB_23 0.1299762
_diffrn_orient_matrix_UB_31 0.0284225
_diffrn_orient_matrix_UB_32 0.0393344
_diffrn_orient_matrix_UB_33 0.0378383
_diffrn_radiation_monochromator graphite
_diffrn_radiation_type MoK\a
_diffrn_radiation_wavelength 0.71073
_diffrn_reflns_av_R_equivalents 0.0523
_diffrn_reflns_av_unetI/netI 0.0333
_diffrn_reflns_limit_h_max 14
_diffrn_reflns_limit_h_min -14
_diffrn_reflns_limit_k_max 22
_diffrn_reflns_limit_k_min -22
_diffrn_reflns_limit_l_max 9
_diffrn_reflns_limit_l_min -9
_diffrn_reflns_number 14551
_diffrn_reflns_theta_full 28.28
_diffrn_reflns_theta_max 28.28
_diffrn_reflns_theta_min 3.46
_exptl_absorpt_coefficient_mu 8.763
_exptl_absorpt_correction_T_max 1
_exptl_absorpt_correction_T_min 0.26533
_exptl_absorpt_correction_type multi-scan
_exptl_absorpt_process_details
;
        CrysAlisPro, Agilent Technologies,
        Version 1.171.36.28 (release 01-02-2013 CrysAlis171 .NET)
        (compiled Feb  1 2013,16:14:44)
        Empirical absorption correction using spherical harmonics,
 implemented in SCALE3 ABSPACK scaling algorithm.
;
_exptl_crystal_density_diffrn 2.142
_exptl_crystal_density_method 'not measured'
_exptl_crystal_F_000 584
_refine_diff_density_max 0.636
_refine_diff_density_min -0.723
_refine_diff_density_rms 0.094
_refine_ls_extinction_coef 0.0139(9)
_refine_ls_extinction_expression Fc^*^=kFc[1+0.001xFc^2^\l^3^/sin(2\q)]^-1/4^
_refine_ls_extinction_method SHELXL
_refine_ls_goodness_of_fit_ref 1.021
_refine_ls_hydrogen_treatment refall
_refine_ls_matrix_type full
_refine_ls_number_parameters 129
_refine_ls_number_reflns 2348
_refine_ls_number_restraints 0
_refine_ls_restrained_S_all 1.021
_refine_ls_R_factor_all 0.0465
_refine_ls_R_factor_gt 0.0327
_refine_ls_shift/su_max 0.001
_refine_ls_shift/su_mean 0
_refine_ls_structure_factor_coef Fsqd
_refine_ls_weighting_details 'calc w=1/[\s^2^(Fo^2^)+(0.0367P)^2^+0.3981P] where P=(Fo^2^+2Fc^2^)/3'
_refine_ls_weighting_scheme calc
_refine_ls_wR_factor_gt 0.0704
_refine_ls_wR_factor_ref 0.0761
_reflns_number_gt 1871
_reflns_number_total 2348
_reflns_threshold_expression >2sigma(I)
_cod_data_source_file jp5b02102_si_003.cif
_cod_data_source_block hydcl35_br_230913
_cod_original_cell_volume 949.93(13)
_cod_database_code 1520295

loop_
_symmetry_equiv_pos_as_xyz
'x, y, z'
'-x+1/2, y+1/2, -z+1/2'
'-x, -y, -z'
'x-1/2, -y-1/2, z-1/2'

loop_
_atom_site_label
_atom_site_type_symbol
_atom_site_fract_x
_atom_site_fract_y
_atom_site_fract_z
_atom_site_U_iso_or_equiv
_atom_site_adp_type
_atom_site_occupancy
_atom_site_symmetry_multiplicity
_atom_site_calc_flag
C1 C 0.3240(4) 0.47509(17) 0.1795(6) 0.0332(7) Uani 1 1 d
C2 C 0.3809(4) 0.40538(19) 0.1723(6) 0.0367(7) Uani 1 1 d
C3 C 0.2371(4) 0.47803(19) 0.2640(6) 0.0338(7) Uani 1 1 d
C4 C 0.2093(4) 0.41090(18) 0.3383(6) 0.0310(6) Uani 1 1 d
C5 C 0.2691(4) 0.33798(17) 0.3322(6) 0.0321(7) Uani 1 1 d
N1 N 0.3523(3) 0.33911(16) 0.2491(5) 0.0363(6) Uani 1 1 d
N2 N 0.2489(4) 0.26937(18) 0.3995(7) 0.0466(8) Uani 1 1 d
O1 O 0.3912(4) 0.71686(18) -0.1274(7) 0.0541(7) Uani 1 1 d
Br1 Br 0.09227(5) 0.41242(2) 0.45226(8) 0.04824(14) Uani 1 1 d
Br2 Br 0.36631(4) 0.567505(19) 0.07897(7) 0.04317(14) Uani 1 1 d
Cl1 Cl -0.08885(11) 0.33524(5) 0.70118(18) 0.0430(2) Uani 1 1 d
H1 H 0.205(4) 0.521(2) 0.274(6) 0.037(9) Uiso 1 1 d
H2 H 0.446(4) 0.400(2) 0.137(7) 0.039(9) Uiso 1 1 d
H3 H 0.386(4) 0.291(2) 0.245(7) 0.047(10) Uiso 1 1 d
H4 H 0.281(4) 0.226(2) 0.377(7) 0.047(10) Uiso 1 1 d
H5 H 0.203(5) 0.269(2) 0.453(8) 0.057(13) Uiso 1 1 d
H6 H 0.428(7) 0.758(3) -0.155(11) 0.093(18) Uiso 1 1 d
H7 H 0.324(8) 0.703(4) -0.257(13) 0.12(3) Uiso 1 1 d

loop_
_atom_site_aniso_label
_atom_site_aniso_U_11
_atom_site_aniso_U_22
_atom_site_aniso_U_33
_atom_site_aniso_U_23
_atom_site_aniso_U_13
_atom_site_aniso_U_12
C1 0.0374(16) 0.0234(16) 0.0377(17) 0.0005(12) 0.0240(15) -0.0011(12)
C2 0.0466(19) 0.0292(17) 0.045(2) 0.0001(13) 0.0347(18) -0.0001(13)
C3 0.0349(16) 0.0231(16) 0.0388(18) -0.0041(13) 0.0221(15) 0.0018(12)
C4 0.0332(15) 0.0273(16) 0.0321(16) -0.0038(12) 0.0211(14) 0.0006(12)
C5 0.0374(16) 0.0268(16) 0.0334(17) -0.0028(12) 0.0237(15) 0.0007(12)
N1 0.0499(16) 0.0235(14) 0.0497(17) -0.0010(11) 0.0388(15) 0.0037(11)
N2 0.070(2) 0.0273(17) 0.069(2) 0.0061(14) 0.057(2) 0.0060(14)
O1 0.071(2) 0.0421(16) 0.065(2) -0.0023(14) 0.0515(19) -0.0073(14)
Br1 0.0577(2) 0.0444(2) 0.0659(3) -0.00023(16) 0.0506(2) 0.00583(15)
Br2 0.0467(2) 0.0308(2) 0.0534(2) 0.00645(14) 0.03330(19) -0.00037(13)
Cl1 0.0611(5) 0.0246(4) 0.0591(6) -0.0025(3) 0.0462(5) -0.0031(3)

loop_
_atom_type_symbol
_atom_type_description
_atom_type_scat_dispersion_real
_atom_type_scat_dispersion_imag
_atom_type_scat_source
C C 0.0033 0.0016 'International Tables Vol C Tables 4.2.6.8 and 6.1.1.4'
H H 0 0 'International Tables Vol C Tables 4.2.6.8 and 6.1.1.4'
N N 0.0061 0.0033 'International Tables Vol C Tables 4.2.6.8 and 6.1.1.4'
O O 0.0106 0.006 'International Tables Vol C Tables 4.2.6.8 and 6.1.1.4'
Br Br -0.2901 2.4595 'International Tables Vol C Tables 4.2.6.8 and 6.1.1.4'
Cl Cl 0.1484 0.1585 'International Tables Vol C Tables 4.2.6.8 and 6.1.1.4'

loop_
_geom_angle_atom_site_label_1
_geom_angle_atom_site_label_2
_geom_angle_atom_site_label_3
_geom_angle
C2 C1 C3 119.7(3)
C2 C1 Br2 119.4(3)
C3 C1 Br2 120.9(2)
C1 C2 N1 119.2(3)
C1 C2 H2 124(2)
N1 C2 H2 116(2)
C4 C3 C1 120.0(3)
C4 C3 H1 120(2)
C1 C3 H1 120(2)
C3 C4 C5 120.5(3)
C3 C4 Br1 121.3(2)
C5 C4 Br1 118.2(2)
N2 C5 N1 117.9(3)
N2 C5 C4 125.5(3)
N1 C5 C4 116.6(3)
C5 N1 C2 124.0(3)
C5 N1 H3 114(2)
C2 N1 H3 122(2)
C5 N2 H4 120(3)
C5 N2 H5 118(3)
H4 N2 H5 122(4)
H6 O1 H7 103(7)

loop_
_geom_bond_atom_site_label_1
_geom_bond_atom_site_label_2
_geom_bond_distance
C1 C2 1.349(5)
C1 C3 1.389(4)
C1 Br2 1.885(3)
C2 N1 1.359(4)
C2 H2 0.89(4)
C3 C4 1.358(4)
C3 H1 0.83(4)
C4 C5 1.409(4)
C4 Br1 1.870(3)
C5 N2 1.321(4)
C5 N1 1.342(4)
N1 H3 0.90(4)
N2 H4 0.87(4)
N2 H5 0.78(5)
O1 H6 0.88(6)
O1 H7 0.72(7)
